data_7228254
loop_
_publ_author_name
'Housecroft, Catherine E.'
'Constable, Edwin C.'
'Klein, Maximilian'
'Neuburger, Markus'
'Prescimone, Alessandro'

_publ_section_title
;
 What a difference a tail makes: 2D\\rightarrow 2D parallel
 interpenetration of sheets to interpenetrated nbo networks using
 ditopic-4,2':6',4''-terpyridine ligands
;
_journal_name_full CrystEngComm
_journal_paper_doi 10.1039/C7CE00686A
_journal_year 2017
_chemical_formula_moiety '2(C27 H22 Br2 N3 O Zn), O'
_chemical_formula_sum 'C54 H44 Br4 N6 O3 Zn2'
_chemical_formula_weight 1275.36
_space_group_IT_number 148
_symmetry_cell_setting trigonal
_symmetry_space_group_name_Hall '-R 3'
_symmetry_space_group_name_H-M 'R -3 :H'
_atom_sites_solution_hydrogens difmap
_atom_sites_solution_primary other
_audit_update_record
;
2017-03-30 deposited with the CCDC.
2017-05-09 downloaded from the CCDC.
;
_cell_angle_alpha 90
_cell_angle_beta 90
_cell_angle_gamma 120
_cell_formula_units_Z 9
_cell_length_a 35.9593(6)
_cell_length_b 35.9593(6)
_cell_length_c 25.1227(3)
_cell_measurement_reflns_used 144266
_cell_measurement_temperature 123
_cell_measurement_theta_max 57
_cell_measurement_theta_min 3
_cell_volume 28133.2(7)
_computing_cell_refinement 'STOE X-AREA (Stoe & Cie 2011)'
_computing_data_collection 'STOE X-AREA (Stoe & Cie 2011)'
_computing_data_reduction 'STOE X-RED (Stoe & Cie 1996)'
_computing_molecular_graphics 'CAMERON (Watkin et al., 1996)'
_computing_publication_material 'CRYSTALS (Betteridge et al., 2003)'
_computing_structure_refinement 'CRYSTALS (Betteridge et al., 2003)'
_computing_structure_solution 'Superflip (Palatinus & Chapuis, 2007)'
_diffrn_ambient_temperature 123
_diffrn_detector Pilatus300K
_diffrn_detector_area_resol_mean 5.81
_diffrn_detector_type STOE
_diffrn_measured_fraction_theta_full 1.000
_diffrn_measured_fraction_theta_max 0.988
_diffrn_measurement_device Area
_diffrn_measurement_device_type 'Stoe StadiVari'
_diffrn_measurement_method '\f & \w scans'
_diffrn_radiation_monochromator 'Graded multilayer mirror'
_diffrn_radiation_type GaK\a
_diffrn_radiation_wavelength 1.34143
_diffrn_reflns_av_R_equivalents 0.073
_diffrn_reflns_limit_h_max 38
_diffrn_reflns_limit_h_min -44
_diffrn_reflns_limit_k_max 43
_diffrn_reflns_limit_k_min -44
_diffrn_reflns_limit_l_max 31
_diffrn_reflns_limit_l_min -31
_diffrn_reflns_number 140567
_diffrn_reflns_theta_full 52.800
_diffrn_reflns_theta_max 57.463
_diffrn_reflns_theta_min 2.905
_diffrn_source 'Metaljet D2'
_diffrn_source_current 2.860
_diffrn_source_power 0.200
_diffrn_source_voltage 70
_diffrn_standards_number 0
_exptl_absorpt_coefficient_mu 1.410
_exptl_absorpt_correction_T_max 0.93
_exptl_absorpt_correction_T_min 0.83
_exptl_absorpt_correction_type multi-scan
_exptl_absorpt_process_details 'DENZO/SCALEPACK (Otwinowski & Minor, 1997)'
_exptl_crystal_colour yellow
_exptl_crystal_density_diffrn 0.677
_exptl_crystal_density_method 'not measured'
_exptl_crystal_description block
_exptl_crystal_F_000 5706
_exptl_crystal_recrystallization_method
; 
 
;
_exptl_crystal_size_max 0.210
_exptl_crystal_size_mid 0.120
_exptl_crystal_size_min 0.050
_refine_diff_density_max 0.70
_refine_diff_density_min -0.34
_refine_ls_extinction_method None
_refine_ls_goodness_of_fit_ref 0.9393
_refine_ls_hydrogen_treatment constr
_refine_ls_matrix_type full
_refine_ls_number_parameters 316
_refine_ls_number_reflns 5943
_refine_ls_number_restraints 9
_refine_ls_R_factor_all 0.1242
_refine_ls_R_factor_gt 0.0898
_refine_ls_shift/su_max 0.0038672
_refine_ls_shift/su_mean 0.0005514
_refine_ls_structure_factor_coef F
_refine_ls_weighting_details
;
 Method, part 1, Chebychev polynomial, (Watkin, 1994, Prince, 1982) 
 [weight] = 1.0/[A~0~*T~0~(x)+A~1~*T~1~(x) ... +A~n-1~]*T~n-1~(x)] 
 where A~i~ are the Chebychev coefficients listed below and x= Fcalc/Fmax 
 Method = Robust Weighting (Prince, 1982) 
 W = [weight] * [1-(deltaF/6*sigmaF)^2^]^2^ 
 A~i~ are: 
 2.05 2.68 1.16 
;
_refine_ls_weighting_scheme calc
_refine_ls_wR_factor_all 0.0924
_refine_ls_wR_factor_gt 0.0719
_refine_ls_wR_factor_ref 0.0710
_reflns_limit_h_max 22
_reflns_limit_h_min -44
_reflns_limit_k_max 44
_reflns_limit_k_min 0
_reflns_limit_l_max 31
_reflns_limit_l_min 0
_reflns_number_gt 6571
_reflns_number_total 12851
_reflns_threshold_expression I>2.0\s(I)
_oxford_diffrn_Wilson_B_factor 0.00
_oxford_diffrn_Wilson_scale 0.00
_oxford_refine_ls_r_factor_ref 0.0878
_oxford_refine_ls_scale 0.05997(17)
_oxford_reflns_number_all 12799
_oxford_reflns_threshold_expression_ref I>3.0\s(I)
_cod_data_source_file c7ce00686a2.cif
_cod_data_source_block 1
_cod_depositor_comments
;
The following automatic conversions were performed:

'_atom_sites_solution_primary' value 'Other' changed to 'other'
according to
/home/data/users/saulius/crontab/automatic-downloads/rss-feeds/RSC/lib/dictionaries/cif_core.dic
dictionary named 'cif_core.dic' version 2.4.2 from 2011-04-26.

Automatic conversion script
Id: cif_fix_values 4973 2017-02-22 13:04:09Z antanas 
;
_cod_original_cell_volume 28133.2(9)
_cod_original_sg_symbol_H-M 'R -3'
_cod_database_code 7228254

loop_
_symmetry_equiv_pos_as_xyz
x,y,z
-x,-y,-z
x+1/3,y+2/3,z+2/3
-x+1/3,-y+2/3,-z+2/3
x+2/3,y+1/3,z+1/3
-x+2/3,-y+1/3,-z+1/3
-y,x-y,z
y,-x+y,-z
-y+1/3,x-y+2/3,z+2/3
y+1/3,-x+y+2/3,-z+2/3
-y+2/3,x-y+1/3,z+1/3
y+2/3,-x+y+1/3,-z+1/3
-x+y,-x,z
x-y,x,-z
-x+y+1/3,-x+2/3,z+2/3
x-y+1/3,x+2/3,-z+2/3
-x+y+2/3,-x+1/3,z+1/3
x-y+2/3,x+1/3,-z+1/3

loop_
_atom_site_label
_atom_site_type_symbol
_atom_site_fract_x
_atom_site_fract_y
_atom_site_fract_z
_atom_site_U_iso_or_equiv
_atom_site_occupancy
_atom_site_adp_type
_atom_site_refinement_flags_posn
Zn1 Zn 0.32862(2) 0.30997(2) 0.673132(19) 0.1109 1.0000 Uani .
Br1 Br 0.282047(18) 0.262579(17) 0.738915(17) 0.1254 1.0000 Uani .
Br2 Br 0.37090(2) 0.29637(2) 0.613941(19) 0.1382 1.0000 Uani .
N1 N 0.37041(13) 0.36516(13) 0.71330(11) 0.1113 1.0000 Uani .
N2 N 0.49636(12) 0.50213(12) 0.77460(11) 0.1194 1.0000 Uani .
N3 N 0.63211(13) 0.62413(12) 0.70564(11) 0.1106 1.0000 Uani .
O1 O 0.49015(12) 0.43157(12) 0.93805(11) 0.1360 1.0000 Uani .
C1 C 0.36190(16) 0.37201(17) 0.76293(15) 0.1184 1.0000 Uani .
C2 C 0.39140(16) 0.40610(17) 0.79214(14) 0.1208 1.0000 Uani .
C3 C 0.43032(16) 0.43468(16) 0.77136(14) 0.1152 1.0000 Uani .
C4 C 0.43828(18) 0.42764(17) 0.71868(15) 0.1289 1.0000 Uani .
C5 C 0.40788(18) 0.39252(18) 0.69241(14) 0.1276 1.0000 Uani .
C6 C 0.46484(17) 0.47026(17) 0.80216(15) 0.1241 1.0000 Uani .
C7 C 0.46447(16) 0.46850(16) 0.85805(14) 0.1224 1.0000 Uani .
C8 C 0.49674(17) 0.50200(17) 0.88545(14) 0.1327 1.0000 Uani .
C9 C 0.52914(16) 0.53599(15) 0.85718(14) 0.1221 1.0000 Uani .
C10 C 0.52760(17) 0.53465(16) 0.80126(14) 0.1258 1.0000 Uani .
C11 C 0.59910(18) 0.58905(19) 0.68526(16) 0.1358 1.0000 Uani .
C12 C 0.56529(19) 0.56184(19) 0.71409(16) 0.1458 1.0000 Uani .
C13 C 0.56323(16) 0.56785(15) 0.76832(14) 0.1151 1.0000 Uani .
C14 C 0.59733(17) 0.60391(17) 0.78909(15) 0.1268 1.0000 Uani .
C15 C 0.63082(17) 0.63160(17) 0.75768(15) 0.1248 1.0000 Uani .
C16 C 0.50396(16) 0.53593(17) 0.97455(15) 0.1337 1.0000 Uani .
C17 C 0.49821(16) 0.50063(17) 0.94522(15) 0.1256 1.0000 Uani .
C18 C 0.49453(15) 0.46480(16) 0.97005(15) 0.1249 1.0000 Uani .
C19 C 0.4933(3) 0.3968(2) 0.9613(2) 0.1625 1.0000 Uani D
C20 C 0.4898(2) 0.3677(2) 0.9178(2) 0.1694 1.0000 Uani D
C21 C 0.4471(2) 0.3462(2) 0.8932(3) 0.1758 1.0000 Uani D
C22 C 0.4448(3) 0.3198(3) 0.8448(3) 0.1975 1.0000 Uani D
C23 C 0.4359(3) 0.3278(3) 0.7956(3) 0.1990 1.0000 Uani D
C24 C 0.4271(4) 0.3019(4) 0.7530(3) 0.2133 1.0000 Uani D
C25 C 0.4332(3) 0.2688(3) 0.7561(4) 0.2215 1.0000 Uani D
C26 C 0.4427(7) 0.2603(5) 0.8038(6) 0.3353 1.0000 Uani D
C27 C 0.4483(5) 0.2840(4) 0.8478(5) 0.2919 1.0000 Uani D
H11 H 0.3351 0.3528 0.7780 0.1400 1.0000 Uiso R
H21 H 0.3848 0.4106 0.8264 0.1453 1.0000 Uiso R
H41 H 0.4639 0.4465 0.7020 0.1505 1.0000 Uiso R
H51 H 0.4138 0.3880 0.6577 0.1520 1.0000 Uiso R
H71 H 0.4422 0.4454 0.8760 0.1486 1.0000 Uiso R
H91 H 0.5519 0.5588 0.8750 0.1479 1.0000 Uiso R
H111 H 0.5996 0.5834 0.6493 0.1598 1.0000 Uiso R
H121 H 0.5430 0.5384 0.6976 0.1751 1.0000 Uiso R
H141 H 0.5975 0.6097 0.8246 0.1499 1.0000 Uiso R
H151 H 0.6534 0.6563 0.7731 0.1459 1.0000 Uiso R
H161 H 0.5063 0.5598 0.9579 0.1569 1.0000 Uiso R
H191 H 0.4705 0.3815 0.9870 0.1909 1.0000 Uiso R
H192 H 0.5209 0.4075 0.9789 0.1908 1.0000 Uiso R
H201 H 0.5092 0.3841 0.8892 0.2060 1.0000 Uiso R
H202 H 0.4964 0.3463 0.9315 0.2061 1.0000 Uiso R
H211 H 0.4277 0.3263 0.9196 0.2140 1.0000 Uiso R
H212 H 0.4388 0.3671 0.8838 0.2141 1.0000 Uiso R
H231 H 0.4355 0.3530 0.7900 0.2352 1.0000 Uiso R
H241 H 0.4172 0.3078 0.7217 0.2491 1.0000 Uiso R
H251 H 0.4302 0.2518 0.7268 0.2601 1.0000 Uiso R
H261 H 0.4453 0.2359 0.8074 0.4060 1.0000 Uiso R
H271 H 0.4537 0.2756 0.8807 0.3638 1.0000 Uiso R
O2 O 0.1676(4) 0.2203(5) 0.6982(6) 0.2276 0.5000 Uani .

loop_
_atom_site_aniso_label
_atom_site_aniso_U_11
_atom_site_aniso_U_22
_atom_site_aniso_U_33
_atom_site_aniso_U_23
_atom_site_aniso_U_13
_atom_site_aniso_U_12
Zn1 0.1322(5) 0.1388(5) 0.0627(3) -0.0158(3) -0.0235(3) 0.0684(4)
Br1 0.1567(5) 0.1408(4) 0.0779(3) 0.0031(2) -0.0185(2) 0.0738(3)
Br2 0.1675(5) 0.1842(6) 0.0816(3) -0.0407(3) -0.0276(3) 0.1021(4)
N1 0.127(3) 0.141(3) 0.0573(14) -0.0187(17) -0.0166(17) 0.060(2)
N2 0.136(3) 0.130(3) 0.0518(14) -0.0072(17) 0.0082(17) 0.036(2)
N3 0.134(3) 0.125(3) 0.0596(14) 0.0090(16) 0.0060(16) 0.054(2)
O1 0.162(3) 0.138(2) 0.0653(14) -0.0187(17) 0.0058(15) 0.042(2)
C1 0.124(3) 0.145(4) 0.070(2) -0.022(2) -0.005(2) 0.056(3)
C2 0.134(4) 0.148(4) 0.0590(17) -0.023(2) -0.002(2) 0.055(3)
C3 0.130(3) 0.131(3) 0.0556(16) -0.0121(19) -0.001(2) 0.044(3)
C4 0.142(4) 0.150(4) 0.0591(18) -0.006(2) 0.000(2) 0.046(3)
C5 0.144(4) 0.152(4) 0.0548(18) -0.015(2) 0.004(2) 0.051(3)
C6 0.146(4) 0.139(3) 0.0588(18) -0.012(2) 0.000(2) 0.050(3)
C7 0.140(3) 0.136(3) 0.0552(17) -0.006(2) 0.009(2) 0.043(3)
C8 0.147(4) 0.139(4) 0.0534(17) -0.011(2) 0.010(2) 0.027(3)
C9 0.144(3) 0.121(3) 0.0544(17) -0.0057(18) 0.0090(19) 0.031(3)
C10 0.149(4) 0.139(3) 0.0541(17) -0.009(2) 0.007(2) 0.045(3)
C11 0.145(4) 0.160(4) 0.0562(18) 0.008(2) 0.014(2) 0.042(4)
C12 0.156(4) 0.156(4) 0.061(2) 0.002(2) 0.007(2) 0.029(3)
C13 0.137(3) 0.118(3) 0.0564(17) -0.0027(19) 0.006(2) 0.038(3)
C14 0.155(4) 0.135(4) 0.0569(18) -0.001(2) 0.018(2) 0.047(3)
C15 0.145(4) 0.131(3) 0.071(2) -0.003(2) 0.016(2) 0.049(3)
C16 0.144(4) 0.130(3) 0.0571(18) -0.011(2) 0.008(2) 0.016(3)
C17 0.133(3) 0.128(3) 0.0551(18) -0.011(2) 0.0102(18) 0.020(3)
C18 0.130(3) 0.123(3) 0.0559(18) -0.013(2) 0.0125(18) 0.014(3)
C19 0.215(6) 0.163(5) 0.086(3) -0.015(3) -0.005(3) 0.077(5)
C20 0.222(8) 0.172(5) 0.096(3) -0.007(3) -0.003(4) 0.085(5)
C21 0.146(5) 0.171(6) 0.192(7) -0.024(5) 0.016(5) 0.066(4)
C22 0.271(9) 0.192(7) 0.160(6) -0.084(5) -0.086(6) 0.138(7)
C23 0.275(9) 0.242(8) 0.138(5) -0.079(6) -0.066(6) 0.173(8)
C24 0.276(11) 0.265(10) 0.134(5) -0.075(6) -0.049(6) 0.162(9)
C25 0.220(8) 0.215(9) 0.216(10) -0.114(8) -0.040(7) 0.098(7)
C26 0.50(3) 0.316(16) 0.325(18) -0.167(16) -0.177(19) 0.31(2)
C27 0.43(2) 0.262(12) 0.290(14) -0.135(12) -0.143(14) 0.249(15)
O2 0.194(9) 0.259(12) 0.248(13) 0.022(10) 0.004(9) 0.127(9)

loop_
_atom_type_symbol
_atom_type_scat_dispersion_real
_atom_type_scat_dispersion_imag
_atom_type_scat_Cromer_Mann_a1
_atom_type_scat_Cromer_Mann_b1
_atom_type_scat_Cromer_Mann_a2
_atom_type_scat_Cromer_Mann_b2
_atom_type_scat_Cromer_Mann_a3
_atom_type_scat_Cromer_Mann_b3
_atom_type_scat_Cromer_Mann_a4
_atom_type_scat_Cromer_Mann_b4
_atom_type_scat_Cromer_Mann_c
_atom_type_scat_source
C 0.0137 0.0067 2.3100 20.8439 1.0200 10.2075 1.5886 0.5687 0.8650 51.6512 0.2156 'International Tables Vol C 4.2.6.8 and 6.1.1.4'
H 0.0000 0.0000 0.4930 10.5109 0.3229 26.1257 0.1402 3.1424 0.0408 57.7998 0.0030 'International Tables Vol C 4.2.6.8 and 6.1.1.4'
Br -0.9337 1.0007 17.1789 2.1723 5.2358 16.5796 5.6377 0.2609 3.9851 41.4328 2.9557 'International Tables Vol C 4.2.6.8 and 6.1.1.4'
N 0.0241 0.0134 12.2126 0.0057 3.1322 9.8933 2.0125 28.9975 1.1663 0.5826 -11.5290 'International Tables Vol C 4.2.6.8 and 6.1.1.4'
O 0.0389 0.0241 3.0485 13.2771 2.2868 5.7011 1.5463 0.3239 0.8670 32.9089 0.2508 'International Tables Vol C 4.2.6.8 and 6.1.1.4'
Zn -2.7469 0.5280 14.0743 3.2655 7.0318 0.2333 5.1652 10.3163 2.4100 58.7097 1.3041 'International Tables Vol C 4.2.6.8 and 6.1.1.4'

loop_
_geom_angle_atom_site_label_1
_geom_angle_site_symmetry_1
_geom_angle_atom_site_label_2
_geom_angle_atom_site_label_3
_geom_angle
_geom_angle_publ_flag
N3 12_456 Zn1 Br1 104.90(11) yes
N3 12_456 Zn1 Br2 106.83(10) yes
Br1 . Zn1 Br2 126.32(4) yes
N3 12_456 Zn1 N1 105.99(15) yes
Br1 . Zn1 N1 105.36(11) yes
Br2 . Zn1 N1 105.97(11) yes
Zn1 . N1 C1 120.8(3) yes
Zn1 . N1 C5 120.4(3) yes
C1 . N1 C5 118.5(4) yes
C6 . N2 C10 118.4(3) yes
Zn1 18_556 N3 C11 120.6(3) yes
Zn1 18_556 N3 C15 121.6(3) yes
C11 . N3 C15 117.5(4) yes
C18 . O1 C19 119.4(4) yes
N1 . C1 C2 121.3(4) yes
N1 . C1 H11 119.0 no
C2 . C1 H11 119.6 no
C1 . C2 C3 121.1(4) yes
C1 . C2 H21 120.2 no
C3 . C2 H21 118.7 no
C2 . C3 C4 116.8(4) yes
C2 . C3 C6 123.7(3) yes
C4 . C3 C6 119.4(4) yes
C3 . C4 C5 119.0(5) yes
C3 . C4 H41 120.8 no
C5 . C4 H41 120.3 no
C4 . C5 N1 123.2(4) yes
C4 . C5 H51 118.0 no
N1 . C5 H51 118.8 no
C3 . C6 N2 117.2(3) yes
C3 . C6 C7 119.9(4) yes
N2 . C6 C7 122.8(4) yes
C6 . C7 C8 118.6(4) yes
C6 . C7 H71 120.5 no
C8 . C7 H71 120.9 no
C7 . C8 C9 119.1(3) yes
C7 . C8 C17 120.1(4) yes
C9 . C8 C17 120.7(4) yes
C8 . C9 C10 118.6(4) yes
C8 . C9 H91 120.6 no
C10 . C9 H91 120.7 no
C9 . C10 N2 122.4(4) yes
C9 . C10 C13 121.6(4) yes
N2 . C10 C13 115.8(3) yes
N3 . C11 C12 122.9(4) yes
N3 . C11 H111 118.5 no
C12 . C11 H111 118.7 no
C11 . C12 C13 121.4(5) yes
C11 . C12 H121 119.0 no
C13 . C12 H121 119.6 no
C10 . C13 C12 120.8(4) yes
C10 . C13 C14 123.5(3) yes
C12 . C13 C14 115.5(4) yes
C13 . C14 C15 121.1(4) yes
C13 . C14 H141 119.3 no
C15 . C14 H141 119.6 no
C14 . C15 N3 121.6(4) yes
C14 . C15 H151 118.9 no
N3 . C15 H151 119.5 no
C18 2_667 C16 C17 120.1(5) yes
C18 2_667 C16 H161 119.0 no
C17 . C16 H161 120.9 no
C8 . C17 C16 119.4(5) yes
C8 . C17 C18 119.6(4) yes
C16 . C17 C18 121.0(4) yes
C16 2_667 C18 O1 123.6(5) yes
C16 2_667 C18 C17 118.9(5) yes
O1 . C18 C17 117.5(4) yes
O1 . C19 C20 107.5(5) yes
O1 . C19 H191 110.8 no
C20 . C19 H191 109.9 no
O1 . C19 H192 110.5 no
C20 . C19 H192 109.0 no
H191 . C19 H192 109.1 no
C19 . C20 C21 112.5(6) yes
C19 . C20 H201 109.7 no
C21 . C20 H201 104.7 no
C19 . C20 H202 109.3 no
C21 . C20 H202 109.8 no
H201 . C20 H202 110.8 no
C20 . C21 C22 112.5(6) yes
C20 . C21 H211 106.2 no
C22 . C21 H211 107.1 no
C20 . C21 H212 110.0 no
C22 . C21 H212 110.3 no
H211 . C21 H212 110.5 no
C21 . C22 C23 123.4(7) yes
C21 . C22 C27 123.0(8) yes
C23 . C22 C27 113.4(7) yes
C22 . C23 C24 125.8(8) yes
C22 . C23 H231 118.1 no
C24 . C23 H231 116.1 no
C23 . C24 C25 119.3(8) yes
C23 . C24 H241 120.1 no
C25 . C24 H241 120.6 no
C24 . C25 C26 116.2(9) yes
C24 . C25 H251 122.3 no
C26 . C25 H251 121.5 no
C25 . C26 C27 124.8(11) yes
C25 . C26 H261 117.8 no
C27 . C26 H261 117.4 no
C22 . C27 C26 119.9(10) yes
C22 . C27 H271 119.4 no
C26 . C27 H271 120.7 no

loop_
_geom_bond_atom_site_label_1
_geom_bond_atom_site_label_2
_geom_bond_site_symmetry_2
_geom_bond_distance
_geom_bond_publ_flag
Zn1 N3 12_456 2.052(4) yes
Zn1 Br1 . 2.3635(8) yes
Zn1 Br2 . 2.3462(8) yes
Zn1 N1 . 2.058(3) yes
N1 C1 . 1.336(5) yes
N1 C5 . 1.317(6) yes
N2 C6 . 1.334(6) yes
N2 C10 . 1.328(6) yes
N3 C11 . 1.328(6) yes
N3 C15 . 1.340(5) yes
O1 C18 . 1.382(6) yes
O1 C19 . 1.435(8) yes
C1 C2 . 1.366(6) yes
C1 H11 . 0.938 no
C2 C3 . 1.360(6) yes
C2 H21 . 0.928 no
C3 C4 . 1.403(6) yes
C3 C6 . 1.479(6) yes
C4 C5 . 1.358(7) yes
C4 H41 . 0.928 no
C5 H51 . 0.932 no
C6 C7 . 1.405(5) yes
C7 C8 . 1.369(6) yes
C7 H71 . 0.931 no
C8 C9 . 1.390(6) yes
C8 C17 . 1.504(5) yes
C9 C10 . 1.406(5) yes
C9 H91 . 0.934 no
C10 C13 . 1.491(6) yes
C11 C12 . 1.331(7) yes
C11 H111 . 0.930 no
C12 C13 . 1.387(6) yes
C12 H121 . 0.922 no
C13 C14 . 1.366(6) yes
C14 C15 . 1.366(6) yes
C14 H141 . 0.915 no
C15 H151 . 0.937 no
C16 C18 2_667 1.393(5) yes
C16 C17 . 1.391(7) yes
C16 H161 . 0.921 no
C17 C18 . 1.377(8) yes
C19 C20 . 1.475(7) yes
C19 H191 . 0.969 no
C19 H192 . 0.972 no
C20 C21 . 1.465(7) yes
C20 H201 . 0.971 no
C20 H202 . 0.972 no
C21 C22 . 1.518(7) yes
C21 H211 . 0.969 no
C21 H212 . 0.969 no
C22 C23 . 1.341(7) yes
C22 C27 . 1.359(8) yes
C23 C24 . 1.347(7) yes
C23 H231 . 0.925 no
C24 C25 . 1.317(8) yes
C24 H241 . 0.931 no
C25 C26 . 1.323(9) yes
C25 H251 . 0.926 no
C26 C27 . 1.349(9) yes
C26 H261 . 0.932 no
C27 H271 . 0.934 no
